data_1530778
loop_
_publ_author_name
'Sirotinkin, S.P.'
'Tchijov, S.M.'
'Pokrovskii, A.N.'
'Kovba, L.M.'

_publ_section_title
;
 Structure cristalline de sulfates doubles de sodium et de terres rares
;
_journal_name_full 'Journal of the Less-Common Metals'
_journal_page_first 101
_journal_page_last 105
_journal_volume 58
_journal_year 1978
_chemical_formula_sum 'Na Nd O8 S2'
_chemical_name_systematic 'Na Nd (S O4)2'
_space_group_IT_number 2
_symmetry_space_group_name_Hall '-P 1'
_symmetry_space_group_name_H-M 'P -1'
_cell_angle_alpha 96.3
_cell_angle_beta 98.95
_cell_angle_gamma 90.93
_cell_formula_units_Z 2
_cell_length_a 6.95
_cell_length_b 6.343
_cell_length_c 7.215
_cell_volume 312.115
_citation_journal_id_ASTM JCOMAH
_cod_data_source_file Sirotinkin_JCOMAH_1978_292.cif
_cod_data_source_block Na1Nd1O8S2
_cod_original_cell_volume 312.1153
_cod_original_formula_sum 'Na1 Nd1 O8 S2'
_cod_database_code 1530778

loop_
_symmetry_equiv_pos_as_xyz
x,y,z
-x,-y,-z

loop_
_atom_site_label
_atom_site_type_symbol
_atom_site_fract_x
_atom_site_fract_y
_atom_site_fract_z
_atom_site_occupancy
_atom_site_U_iso_or_equiv
O1 O-2 0.0287 0.0104 0.2463 1 0.0
O6 O-2 0.2617 0.7579 0.3746 1 0.0
O5 O-2 0.3386 -0.001 0.1588 1 0.0
S2 S+6 0.182 0.8709 0.2148 1 0.0
O3 O-2 0.2952 0.3123 0.881 1 0.0
O4 O-2 0.1084 0.5616 0.689 1 0.0
O2 O-2 0.1053 0.6965 0.0524 1 0.0
O8 O-2 0.4559 0.5936 0.747 1 0.0
O7 O-2 0.2943 0.2938 0.5396 1 0.0
Na1 Na+1 0.3078 0.9277 0.7174 1 0.0
S1 S+6 0.2871 0.4419 0.7144 1 0.0
Nd1 Nd+3 0.1951 0.3621 0.2047 1 0.0
